data_1502447
loop_
_publ_author_name
'DeKorver, Kyle A.'
'Walton, Mary C.'
'North, Troy D.'
'Hsung, Richard P.'

_publ_section_title
;
 Introducing a new class of N-phosphoryl ynamides via Cu(I)-catalyzed
 amidations of alkynyl bromides.
;
_journal_issue 18
_journal_name_full 'Organic letters'
_journal_page_first 4862
_journal_page_last 4865
_journal_paper_doi 10.1021/ol201947b
_journal_volume 13
_journal_year 2011
_chemical_absolute_configuration rmad
_chemical_formula_moiety 'C23 H28 N O3 P'
_chemical_formula_sum 'C23 H28 N O3 P'
_chemical_formula_weight 397.43
_chemical_name_common 11121z
_chemical_name_systematic
; 
 ? 
;
_space_group_IT_number 1
_symmetry_cell_setting triclinic
_symmetry_space_group_name_Hall 'P 1'
_symmetry_space_group_name_H-M 'P 1'
_atom_sites_solution_hydrogens geom
_atom_sites_solution_primary direct
_atom_sites_solution_secondary difmap
_audit_creation_method SHELXL-97
_cell_angle_alpha 109.909(2)
_cell_angle_beta 93.647(2)
_cell_angle_gamma 97.854(2)
_cell_formula_units_Z 1
_cell_length_a 5.8722(13)
_cell_length_b 9.695(2)
_cell_length_c 9.999(2)
_cell_measurement_reflns_used 2258
_cell_measurement_temperature 173(2)
_cell_measurement_theta_max 27.56
_cell_measurement_theta_min 2.27
_cell_volume 526.49(19)
_computing_cell_refinement 'Bruker SAINT'
_computing_data_collection 'Bruker APEX2'
_computing_data_reduction 'Bruker SAINT'
_computing_molecular_graphics 'Bruker SHELXTL'
_computing_publication_material 'Bruker SHELXTL'
_computing_structure_refinement 'SHELXL-97 (Sheldrick, 2008)'
_computing_structure_solution 'SHELXS-97 (Sheldrick, 2008)'
_diffrn_ambient_temperature 173(2)
_diffrn_measured_fraction_theta_full 0.987
_diffrn_measured_fraction_theta_max 0.987
_diffrn_measurement_device_type 'Bruker APEX-II CCD'
_diffrn_measurement_method '\f and \w scans'
_diffrn_radiation_monochromator graphite
_diffrn_radiation_source 'sealed tube'
_diffrn_radiation_type MoK\a
_diffrn_radiation_wavelength 0.71073
_diffrn_reflns_av_R_equivalents 0.0263
_diffrn_reflns_av_sigmaI/netI 0.0703
_diffrn_reflns_limit_h_max 7
_diffrn_reflns_limit_h_min -7
_diffrn_reflns_limit_k_max 12
_diffrn_reflns_limit_k_min -12
_diffrn_reflns_limit_l_max 12
_diffrn_reflns_limit_l_min -12
_diffrn_reflns_number 6123
_diffrn_reflns_theta_full 27.58
_diffrn_reflns_theta_max 27.58
_diffrn_reflns_theta_min 2.18
_exptl_absorpt_coefficient_mu 0.154
_exptl_absorpt_correction_T_max 0.9939
_exptl_absorpt_correction_T_min 0.9699
_exptl_absorpt_correction_type multi-scan
_exptl_absorpt_process_details 'SADABS (Sheldrick, 2008/1)'
_exptl_crystal_colour colourless
_exptl_crystal_density_diffrn 1.253
_exptl_crystal_density_method 'not measured'
_exptl_crystal_description Irregular
_exptl_crystal_F_000 212
_exptl_crystal_size_max 0.20
_exptl_crystal_size_mid 0.12
_exptl_crystal_size_min 0.04
_refine_diff_density_max 0.274
_refine_diff_density_min -0.231
_refine_diff_density_rms 0.051
_refine_ls_abs_structure_details 'Flack H D (1983), Acta Cryst. A39, 876-881'
_refine_ls_abs_structure_Flack -0.05(9)
_refine_ls_extinction_method none
_refine_ls_goodness_of_fit_ref 1.058
_refine_ls_hydrogen_treatment constr
_refine_ls_matrix_type full
_refine_ls_number_parameters 257
_refine_ls_number_reflns 4634
_refine_ls_number_restraints 3
_refine_ls_restrained_S_all 1.058
_refine_ls_R_factor_all 0.0679
_refine_ls_R_factor_gt 0.0506
_refine_ls_shift/su_max 0.001
_refine_ls_shift/su_mean 0.000
_refine_ls_structure_factor_coef Fsqd
_refine_ls_weighting_details 'calc w=1/[\s^2^(Fo^2^)+(0.0345P)^2^+0.0608P] where P=(Fo^2^+2Fc^2^)/3'
_refine_ls_weighting_scheme calc
_refine_ls_wR_factor_gt 0.0926
_refine_ls_wR_factor_ref 0.1001
_reflns_number_gt 3814
_reflns_number_total 4634
_reflns_threshold_expression >2sigma(I)
_cod_data_source_file ol201947b_si_005.cif
_cod_data_source_block 11121z
_cod_depositor_comments
;
The following automatic conversions were performed:

'_symmetry_cell_setting' value 'Triclinic' changed to 'triclinic'
according to /home/saulius/struct/CIF-dictionaries/cif_core.dic
dictionary named 'cif_core.dic' version 2.4.1 from
2010-06-29.

'_exptl_absorpt_correction_type' value 'Multi-scan'
changed to 'multi-scan' according to
/home/saulius/struct/CIF-dictionaries/cif_core.dic dictionary named
'cif_core.dic' version 2.4.1 from 2010-06-29.

Automatic conversion script
Id: cif_fix_values 1715 2011-07-08 13:25:40Z adriana 
;
_cod_original_cell_volume 526.5(2)
_cod_original_sg_symbol_H-M P1
_cod_database_code 1502447

loop_
_symmetry_equiv_pos_as_xyz
'x, y, z'

loop_
_atom_site_label
_atom_site_type_symbol
_atom_site_fract_x
_atom_site_fract_y
_atom_site_fract_z
_atom_site_U_iso_or_equiv
_atom_site_adp_type
_atom_site_occupancy
_atom_site_symmetry_multiplicity
_atom_site_calc_flag
_atom_site_refinement_flags
P1 P 0.44340(10) 0.54422(7) 0.34446(7) 0.02031(17) Uani 1 1 d .
O1 O 0.5562(3) 0.4213(2) 0.3509(2) 0.0265(5) Uani 1 1 d .
O2 O 0.6175(3) 0.68183(19) 0.34333(19) 0.0209(4) Uani 1 1 d .
O3 O 0.2642(3) 0.4966(2) 0.20655(19) 0.0244(5) Uani 1 1 d .
C1 C 0.5196(5) 0.8023(3) 0.3122(3) 0.0243(6) Uani 1 1 d .
H1B H 0.4043 0.8352 0.3808 0.029 Uiso 1 1 calc R
C2 C 0.3875(5) 0.7311(3) 0.1601(3) 0.0261(7) Uani 1 1 d .
C3 C 0.1860(5) 0.6137(3) 0.1638(3) 0.0275(7) Uani 1 1 d .
H3A H 0.0815 0.6632 0.2317 0.033 Uiso 1 1 calc R
H3B H 0.0964 0.5683 0.0676 0.033 Uiso 1 1 calc R
C4 C 0.7172(5) 0.9351(3) 0.3419(3) 0.0294(7) Uani 1 1 d .
H4A H 0.7858 0.9261 0.2509 0.035 Uiso 1 1 calc R
C5 C 0.6256(7) 1.0825(3) 0.3945(4) 0.0457(9) Uani 1 1 d .
H5A H 0.7533 1.1653 0.4120 0.069 Uiso 1 1 calc R
H5B H 0.5574 1.0924 0.4835 0.069 Uiso 1 1 calc R
H5C H 0.5074 1.0841 0.3215 0.069 Uiso 1 1 calc R
C6 C 0.9092(5) 0.9396(3) 0.4558(4) 0.0374(8) Uani 1 1 d .
H6A H 1.0327 1.0239 0.4700 0.056 Uiso 1 1 calc R
H6B H 0.9724 0.8467 0.4238 0.056 Uiso 1 1 calc R
H6C H 0.8449 0.9509 0.5463 0.056 Uiso 1 1 calc R
C7 C 0.2750(6) 0.8453(4) 0.1159(4) 0.0402(8) Uani 1 1 d .
H7A H 0.1729 0.7942 0.0259 0.060 Uiso 1 1 calc R
H7B H 0.3957 0.9183 0.1026 0.060 Uiso 1 1 calc R
H7C H 0.1843 0.8963 0.1909 0.060 Uiso 1 1 calc R
C8 C 0.5437(5) 0.6587(4) 0.0482(3) 0.0324(7) Uani 1 1 d .
H8A H 0.4526 0.6137 -0.0463 0.049 Uiso 1 1 calc R
H8B H 0.6078 0.5816 0.0738 0.049 Uiso 1 1 calc R
H8C H 0.6703 0.7346 0.0457 0.049 Uiso 1 1 calc R
N1 N 0.2935(4) 0.6185(2) 0.4799(2) 0.0196(5) Uani 1 1 d .
C9 C 0.0605(4) 0.5450(3) 0.4927(3) 0.0235(6) Uani 1 1 d .
H9A H -0.0061 0.4711 0.3978 0.028 Uiso 1 1 calc R
H9B H -0.0416 0.6209 0.5202 0.028 Uiso 1 1 calc R
C10 C 0.0614(5) 0.4674(3) 0.6007(3) 0.0239(6) Uani 1 1 d .
C11 C 0.2298(5) 0.3832(3) 0.6110(3) 0.0264(7) Uani 1 1 d .
H11A H 0.3517 0.3771 0.5522 0.032 Uiso 1 1 calc R
C12 C 0.2215(5) 0.3076(3) 0.7069(3) 0.0307(7) Uani 1 1 d .
H12A H 0.3387 0.2510 0.7139 0.037 Uiso 1 1 calc R
C13 C 0.0451(6) 0.3142(3) 0.7915(3) 0.0322(7) Uani 1 1 d .
H13A H 0.0377 0.2604 0.8551 0.039 Uiso 1 1 calc R
C14 C -0.1224(5) 0.4001(3) 0.7833(3) 0.0316(7) Uani 1 1 d .
H14A H -0.2437 0.4060 0.8425 0.038 Uiso 1 1 calc R
C15 C -0.1136(5) 0.4772(3) 0.6894(3) 0.0268(6) Uani 1 1 d .
H15A H -0.2275 0.5370 0.6854 0.032 Uiso 1 1 calc R
C16 C 0.4037(5) 0.7292(3) 0.6002(3) 0.0210(6) Uani 1 1 d .
C17 C 0.4950(5) 0.8283(3) 0.7052(3) 0.0238(6) Uani 1 1 d .
C18 C 0.5939(5) 0.9538(3) 0.8317(3) 0.0217(6) Uani 1 1 d .
C19 C 0.8108(5) 0.9630(3) 0.9022(3) 0.0255(6) Uani 1 1 d .
H19A H 0.9000 0.8865 0.8654 0.031 Uiso 1 1 calc R
C20 C 0.8972(5) 1.0833(3) 1.0259(3) 0.0291(7) Uani 1 1 d .
H20A H 1.0457 1.0892 1.0730 0.035 Uiso 1 1 calc R
C21 C 0.7698(5) 1.1937(3) 1.0805(3) 0.0286(7) Uani 1 1 d .
H21A H 0.8295 1.2752 1.1659 0.034 Uiso 1 1 calc R
C22 C 0.5545(5) 1.1869(3) 1.0116(3) 0.0293(7) Uani 1 1 d .
H22A H 0.4662 1.2635 1.0495 0.035 Uiso 1 1 calc R
C23 C 0.4683(5) 1.0684(3) 0.8878(3) 0.0254(7) Uani 1 1 d .
H23A H 0.3213 1.0648 0.8400 0.030 Uiso 1 1 calc R

loop_
_atom_site_aniso_label
_atom_site_aniso_U_11
_atom_site_aniso_U_22
_atom_site_aniso_U_33
_atom_site_aniso_U_23
_atom_site_aniso_U_13
_atom_site_aniso_U_12
P1 0.0203(4) 0.0183(4) 0.0205(4) 0.0049(3) 0.0022(3) 0.0023(3)
O1 0.0282(11) 0.0221(11) 0.0302(12) 0.0093(9) 0.0047(9) 0.0066(9)
O2 0.0191(10) 0.0184(10) 0.0250(10) 0.0070(8) 0.0042(8) 0.0038(8)
O3 0.0233(11) 0.0257(11) 0.0201(10) 0.0041(9) 0.0007(8) 0.0016(9)
C1 0.0290(16) 0.0228(15) 0.0251(15) 0.0105(13) 0.0092(13) 0.0093(13)
C2 0.0269(16) 0.0311(16) 0.0270(16) 0.0162(13) 0.0078(13) 0.0095(13)
C3 0.0254(16) 0.0337(17) 0.0231(15) 0.0096(13) -0.0033(12) 0.0076(13)
C4 0.0317(17) 0.0250(16) 0.0326(17) 0.0107(13) 0.0148(14) 0.0018(13)
C5 0.056(2) 0.0253(17) 0.055(2) 0.0119(16) 0.0158(19) 0.0076(16)
C6 0.0329(18) 0.0276(17) 0.0414(19) 0.0031(15) 0.0070(15) -0.0062(14)
C7 0.043(2) 0.048(2) 0.041(2) 0.0258(17) 0.0099(16) 0.0170(17)
C8 0.0322(18) 0.0387(19) 0.0259(17) 0.0103(15) 0.0060(14) 0.0064(15)
N1 0.0191(12) 0.0188(11) 0.0180(12) 0.0043(10) 0.0016(9) -0.0007(9)
C9 0.0162(14) 0.0279(15) 0.0249(15) 0.0089(13) 0.0031(11) -0.0005(12)
C10 0.0224(15) 0.0227(14) 0.0216(15) 0.0050(12) -0.0021(12) -0.0031(12)
C11 0.0264(16) 0.0249(15) 0.0284(17) 0.0101(13) 0.0056(13) 0.0034(13)
C12 0.0346(18) 0.0262(16) 0.0336(18) 0.0123(14) 0.0041(14) 0.0081(14)
C13 0.0423(19) 0.0262(16) 0.0279(17) 0.0110(14) 0.0060(14) 0.0005(14)
C14 0.0329(18) 0.0349(18) 0.0256(16) 0.0091(14) 0.0104(13) 0.0024(14)
C15 0.0239(15) 0.0301(16) 0.0240(15) 0.0061(13) 0.0036(12) 0.0054(12)
C16 0.0224(14) 0.0208(14) 0.0222(15) 0.0088(12) 0.0052(12) 0.0072(11)
C17 0.0261(15) 0.0237(15) 0.0228(15) 0.0089(13) 0.0066(12) 0.0043(12)
C18 0.0267(15) 0.0197(14) 0.0201(14) 0.0095(11) 0.0052(12) 0.0014(12)
C19 0.0283(16) 0.0221(15) 0.0257(15) 0.0072(13) 0.0060(13) 0.0048(13)
C20 0.0272(16) 0.0336(17) 0.0244(16) 0.0112(13) -0.0028(13) -0.0017(13)
C21 0.0376(18) 0.0214(15) 0.0186(15) -0.0002(12) 0.0048(13) -0.0040(13)
C22 0.0333(17) 0.0249(15) 0.0276(16) 0.0057(13) 0.0081(13) 0.0057(13)
C23 0.0265(16) 0.0248(16) 0.0270(17) 0.0121(13) 0.0051(13) 0.0028(13)

loop_
_atom_type_symbol
_atom_type_description
_atom_type_scat_dispersion_real
_atom_type_scat_dispersion_imag
_atom_type_scat_source
C C 0.0033 0.0016 'International Tables Vol C Tables 4.2.6.8 and 6.1.1.4'
H H 0.0000 0.0000 'International Tables Vol C Tables 4.2.6.8 and 6.1.1.4'
N N 0.0061 0.0033 'International Tables Vol C Tables 4.2.6.8 and 6.1.1.4'
O O 0.0106 0.0060 'International Tables Vol C Tables 4.2.6.8 and 6.1.1.4'
P P 0.1023 0.0942 'International Tables Vol C Tables 4.2.6.8 and 6.1.1.4'

loop_
_geom_angle_atom_site_label_1
_geom_angle_atom_site_label_2
_geom_angle_atom_site_label_3
_geom_angle
O1 P1 O2 113.30(11)
O1 P1 O3 111.83(11)
O2 P1 O3 106.63(10)
O1 P1 N1 116.42(11)
O2 P1 N1 103.13(11)
O3 P1 N1 104.57(11)
C1 O2 P1 117.67(15)
C3 O3 P1 118.07(16)
O2 C1 C2 106.4(2)
O2 C1 C4 108.1(2)
C2 C1 C4 118.4(2)
O2 C1 H1B 107.8
C2 C1 H1B 107.8
C4 C1 H1B 107.8
C7 C2 C8 109.7(2)
C7 C2 C3 105.6(2)
C8 C2 C3 110.1(2)
C7 C2 C1 111.3(3)
C8 C2 C1 112.1(2)
C3 C2 C1 107.7(2)
O3 C3 C2 112.7(2)
O3 C3 H3A 109.1
C2 C3 H3A 109.1
O3 C3 H3B 109.1
C2 C3 H3B 109.1
H3A C3 H3B 107.8
C5 C4 C6 107.9(3)
C5 C4 C1 110.7(2)
C6 C4 C1 112.0(2)
C5 C4 H4A 108.7
C6 C4 H4A 108.7
C1 C4 H4A 108.7
C4 C5 H5A 109.5
C4 C5 H5B 109.5
H5A C5 H5B 109.5
C4 C5 H5C 109.5
H5A C5 H5C 109.5
H5B C5 H5C 109.5
C4 C6 H6A 109.5
C4 C6 H6B 109.5
H6A C6 H6B 109.5
C4 C6 H6C 109.5
H6A C6 H6C 109.5
H6B C6 H6C 109.5
C2 C7 H7A 109.5
C2 C7 H7B 109.5
H7A C7 H7B 109.5
C2 C7 H7C 109.5
H7A C7 H7C 109.5
H7B C7 H7C 109.5
C2 C8 H8A 109.5
C2 C8 H8B 109.5
H8A C8 H8B 109.5
C2 C8 H8C 109.5
H8A C8 H8C 109.5
H8B C8 H8C 109.5
C16 N1 C9 116.0(2)
C16 N1 P1 119.54(18)
C9 N1 P1 122.52(17)
N1 C9 C10 114.1(2)
N1 C9 H9A 108.7
C10 C9 H9A 108.7
N1 C9 H9B 108.7
C10 C9 H9B 108.7
H9A C9 H9B 107.6
C11 C10 C15 119.1(2)
C11 C10 C9 121.4(3)
C15 C10 C9 119.5(2)
C10 C11 C12 120.4(3)
C10 C11 H11A 119.8
C12 C11 H11A 119.8
C13 C12 C11 120.4(3)
C13 C12 H12A 119.8
C11 C12 H12A 119.8
C12 C13 C14 119.5(3)
C12 C13 H13A 120.2
C14 C13 H13A 120.2
C15 C14 C13 120.4(3)
C15 C14 H14A 119.8
C13 C14 H14A 119.8
C14 C15 C10 120.2(3)
C14 C15 H15A 119.9
C10 C15 H15A 119.9
C17 C16 N1 178.1(3)
C16 C17 C18 176.2(3)
C19 C18 C23 118.5(3)
C19 C18 C17 121.9(3)
C23 C18 C17 119.6(3)
C20 C19 C18 120.2(3)
C20 C19 H19A 119.9
C18 C19 H19A 119.9
C21 C20 C19 120.5(3)
C21 C20 H20A 119.8
C19 C20 H20A 119.8
C20 C21 C22 120.1(3)
C20 C21 H21A 119.9
C22 C21 H21A 119.9
C23 C22 C21 119.8(3)
C23 C22 H22A 120.1
C21 C22 H22A 120.1
C22 C23 C18 120.9(3)
C22 C23 H23A 119.5
C18 C23 H23A 119.5

loop_
_geom_bond_atom_site_label_1
_geom_bond_atom_site_label_2
_geom_bond_distance
P1 O1 1.458(2)
P1 O2 1.5698(19)
P1 O3 1.5722(19)
P1 N1 1.670(2)
O2 C1 1.483(3)
O3 C3 1.460(3)
C1 C2 1.542(4)
C1 C4 1.543(4)
C1 H1B 1.0000
C2 C7 1.534(4)
C2 C8 1.536(4)
C2 C3 1.537(4)
C3 H3A 0.9900
C3 H3B 0.9900
C4 C5 1.530(4)
C4 C6 1.536(4)
C4 H4A 1.0000
C5 H5A 0.9800
C5 H5B 0.9800
C5 H5C 0.9800
C6 H6A 0.9800
C6 H6B 0.9800
C6 H6C 0.9800
C7 H7A 0.9800
C7 H7B 0.9800
C7 H7C 0.9800
C8 H8A 0.9800
C8 H8B 0.9800
C8 H8C 0.9800
N1 C16 1.360(3)
N1 C9 1.488(3)
C9 C10 1.512(4)
C9 H9A 0.9900
C9 H9B 0.9900
C10 C11 1.386(4)
C10 C15 1.392(4)
C11 C12 1.390(4)
C11 H11A 0.9500
C12 C13 1.374(4)
C12 H12A 0.9500
C13 C14 1.388(4)
C13 H13A 0.9500
C14 C15 1.385(4)
C14 H14A 0.9500
C15 H15A 0.9500
C16 C17 1.189(4)
C17 C18 1.443(4)
C18 C19 1.393(4)
C18 C23 1.394(4)
C19 C20 1.387(4)
C19 H19A 0.9500
C20 C21 1.370(4)
C20 H20A 0.9500
C21 C22 1.383(4)
C21 H21A 0.9500
C22 C23 1.379(4)
C22 H22A 0.9500
C23 H23A 0.9500

loop_
_geom_torsion_atom_site_label_1
_geom_torsion_atom_site_label_2
_geom_torsion_atom_site_label_3
_geom_torsion_atom_site_label_4
_geom_torsion
O1 P1 O2 C1 169.80(17)
O3 P1 O2 C1 46.36(19)
N1 P1 O2 C1 -63.48(18)
O1 P1 O3 C3 -163.14(19)
O2 P1 O3 C3 -38.8(2)
N1 P1 O3 C3 70.0(2)
P1 O2 C1 C2 -61.3(2)
P1 O2 C1 C4 170.60(18)
O2 C1 C2 C7 179.3(2)
C4 C1 C2 C7 -58.8(3)
O2 C1 C2 C8 -57.3(3)
C4 C1 C2 C8 64.6(3)
O2 C1 C2 C3 64.0(2)
C4 C1 C2 C3 -174.2(2)
P1 O3 C3 C2 49.1(3)
C7 C2 C3 O3 -179.2(2)
C8 C2 C3 O3 62.4(3)
C1 C2 C3 O3 -60.1(3)
O2 C1 C4 C5 -148.1(2)
C2 C1 C4 C5 90.9(3)
O2 C1 C4 C6 -27.6(3)
C2 C1 C4 C6 -148.5(2)
O1 P1 N1 C16 87.0(2)
O2 P1 N1 C16 -37.7(2)
O3 P1 N1 C16 -149.1(2)
O1 P1 N1 C9 -76.6(2)
O2 P1 N1 C9 158.74(19)
O3 P1 N1 C9 47.4(2)
C16 N1 C9 C10 -61.8(3)
P1 N1 C9 C10 102.3(2)
N1 C9 C10 C11 -42.2(4)
N1 C9 C10 C15 139.5(3)
C15 C10 C11 C12 1.1(4)
C9 C10 C11 C12 -177.2(3)
C10 C11 C12 C13 0.7(5)
C11 C12 C13 C14 -1.6(5)
C12 C13 C14 C15 0.8(5)
C13 C14 C15 C10 1.0(4)
C11 C10 C15 C14 -1.9(4)
C9 C10 C15 C14 176.4(3)
C9 N1 C16 C17 -64(9)
P1 N1 C16 C17 132(9)
N1 C16 C17 C18 -1(13)
C16 C17 C18 C19 -173(4)
C16 C17 C18 C23 9(5)
C23 C18 C19 C20 0.5(4)
C17 C18 C19 C20 -178.1(3)
C18 C19 C20 C21 0.4(4)
C19 C20 C21 C22 -0.7(4)
C20 C21 C22 C23 0.1(4)
C21 C22 C23 C18 0.9(4)
C19 C18 C23 C22 -1.2(4)
C17 C18 C23 C22 177.5(3)
